data_9004739
loop_
_publ_author_name
'Locock, A. J.'
'Burns, P. C.'

_publ_section_title
;Crystal structures and synthesis of the copper-dominant members of the
 autunite and meta-autunite groups: Torbernite, zeunerite, metatorbernite and
 metazeunerite
;
_journal_name_full 'The Canadian Mineralogist'
_journal_page_first 489
_journal_page_last 502
_journal_paper_doi 10.2113/gscanmin.41.2.489
_journal_volume 41
_journal_year 2003
_chemical_formula_sum 'Cu0.883 H16 O20 P2 U2'
_chemical_name_mineral Metatorbernite
_space_group_IT_number 85
_symmetry_space_group_name_Hall '-P 4a'
_symmetry_space_group_name_H-M 'P 4/n :2'
_cell_angle_alpha 90
_cell_angle_beta 90
_cell_angle_gamma 90
_cell_formula_units_Z 2
_cell_length_a 6.9756
_cell_length_b 6.9756
_cell_length_c 17.349
_cell_volume 844.185
_database_code_amcsd 0005832
_exptl_crystal_density_diffrn 3.660
_cod_original_sg_symbol_H-M 'P 4/n'
_cod_original_formula_sum 'U2 Cu.883 P2 O20 H16'
_cod_database_code 9004739

loop_
_space_group_symop_operation_xyz
x,y,z
1/2+y,-x,-z
1/2-y,x,z
1/2+x,1/2+y,-z
1/2-x,1/2-y,z
-y,1/2+x,-z
y,1/2-x,z
-x,-y,-z

loop_
_atom_site_aniso_label
_atom_site_aniso_U_11
_atom_site_aniso_U_22
_atom_site_aniso_U_33
_atom_site_aniso_U_12
_atom_site_aniso_U_13
_atom_site_aniso_U_23
U1 0.01000 0.01000 0.01300 0.00000 0.00000 0.00000
U2 0.00900 0.00900 0.01100 0.00000 0.00000 0.00000
Cu 0.01700 0.01700 0.01500 0.00000 0.00000 0.00000
P1 0.00900 0.00900 0.01300 0.00000 0.00000 0.00000
P2 0.00900 0.00900 0.01300 0.00000 0.00000 0.00000
O1 0.02000 0.02000 0.01800 0.00000 0.00000 0.00000
O2 0.02800 0.02800 0.00800 0.00000 0.00000 0.00000
O3 0.02500 0.02500 0.02100 0.00000 0.00000 0.00000
O4 0.02900 0.02900 0.01200 0.00000 0.00000 0.00000
O5 0.01500 0.01100 0.02400 -0.00300 -0.00300 -0.00200
O6 0.02400 0.01100 0.01900 0.00200 0.00300 -0.00300
OW7 0.02200 0.04500 0.02300 -0.00600 0.00100 0.00300
OW8 0.03700 0.03200 0.02500 -0.01200 0.00500 -0.00800

loop_
_atom_site_label
_atom_site_fract_x
_atom_site_fract_y
_atom_site_fract_z
_atom_site_occupancy
_atom_site_U_iso_or_equiv
_atom_site_type_symbol
_atom_site_attached_hydrogens
U1 0.25000 0.25000 0.05170 1.00000 0.01100 U 0
U2 0.25000 0.25000 0.55130 1.00000 0.00900 U 0
Cu 0.25000 0.25000 0.31120 0.88300 0.01600 Cu 0
P1 0.25000 0.75000 0.00000 1.00000 0.01000 P 0
P2 0.25000 0.75000 0.50000 1.00000 0.01000 P 0
O1 0.25000 0.25000 0.44900 1.00000 0.01900 O 0
O2 0.25000 0.25000 -0.05030 1.00000 0.02100 O 0
O3 0.25000 0.25000 0.65390 1.00000 0.02400 O 0
O4 0.25000 0.25000 0.15640 1.00000 0.02300 O 0
O5 0.28730 0.92330 0.05220 1.00000 0.01600 O 0
O6 0.20550 0.92210 0.55190 1.00000 0.01800 O 0
OW7 0.52660 0.28340 0.31040 1.00000 0.03000 O 0
OW8 0.34560 0.51530 -0.19170 1.00000 0.03100 O 0
H1 0.36300 0.59100 -0.14700 1.00000 0.05000 H 0
H2 0.58100 0.38400 0.34000 1.00000 0.05000 H 0
H3 0.56800 0.37400 0.27300 1.00000 0.05000 H 0
H4 0.22400 0.45300 -0.18600 1.00000 0.05000 H 0

loop_
_cod_changelog_entry_id
_cod_changelog_entry_author
_cod_changelog_entry_date
_cod_changelog_entry_text
1
;cod-tools version 3.8.0
Id: cif_guess_AMCSD_atom_types 9574 2023-05-10 09:00:05Z saulius
;
2023-05-10T18:49:31+03:00
;Derived atom types and hydrogen counts
from atom names that follow the AMCSD naming convention
(Wat == water, O-H == hydroxyl).
;

loop_
_cod_related_entry_id
_cod_related_entry_database
_cod_related_entry_code
1 AMCSD 0005832
